data_4024192
loop_
_publ_author_name
'Jinhua Song'
'Hiroshi Yamataka'
'Zvi Rappoport'

_publ_section_title
;
 Dialkoxyphosphinyl-Substituted Enols of Carboxamides
;
_journal_name_full 'Journal of Organic Chemistry'
_journal_page_first 7605
_journal_page_last 7624
_journal_paper_doi 10.1021/jo0710679
_journal_volume 72
_journal_year 2007
_chemical_formula_moiety 'C13 H15 F3 N O6 P'
_chemical_formula_sum 'C13 H15 F3 N O6 P'
_chemical_formula_weight 369.23
_chemical_name_systematic
; 
 ? 
;
_space_group_IT_number 14
_symmetry_cell_setting monoclinic
_symmetry_space_group_name_Hall '-P 2ybc'
_symmetry_space_group_name_H-M 'P 1 21/c 1'
_atom_sites_solution_hydrogens geom
_atom_sites_solution_primary direct
_atom_sites_solution_secondary difmap
_audit_creation_method SHELXL-97
_cell_angle_alpha 90.00
_cell_angle_beta 111.936(4)
_cell_angle_gamma 90.00
_cell_formula_units_Z 4
_cell_length_a 12.259(3)
_cell_length_b 15.159(4)
_cell_length_c 9.950(3)
_cell_measurement_temperature 295(2)
_cell_volume 1715.1(8)
_computing_cell_refinement 'Bruker SMART'
_computing_data_collection 'Bruker SMART'
_computing_data_reduction 'Bruker SAINT'
_computing_molecular_graphics 'Bruker SHELXTL'
_computing_publication_material 'Bruker SHELXTL'
_computing_structure_refinement 'SHELXL-97 (Sheldrick, 1997)'
_computing_structure_solution 'SHELXS-97 (Sheldrick, 1990)'
_diffrn_ambient_temperature 295(2)
_diffrn_measured_fraction_theta_full 0.997
_diffrn_measured_fraction_theta_max 0.997
_diffrn_measurement_device_type 'CCD area detector'
_diffrn_measurement_method 'phi and omega scans'
_diffrn_radiation_monochromator graphite
_diffrn_radiation_source 'fine-focus sealed tube'
_diffrn_radiation_type MoK\a
_diffrn_radiation_wavelength 0.71073
_diffrn_reflns_av_R_equivalents 0.1044
_diffrn_reflns_av_sigmaI/netI 0.0697
_diffrn_reflns_limit_h_max 15
_diffrn_reflns_limit_h_min -15
_diffrn_reflns_limit_k_max 19
_diffrn_reflns_limit_k_min -19
_diffrn_reflns_limit_l_max 12
_diffrn_reflns_limit_l_min -12
_diffrn_reflns_number 18154
_diffrn_reflns_theta_full 27.00
_diffrn_reflns_theta_max 27.00
_diffrn_reflns_theta_min 1.79
_exptl_absorpt_coefficient_mu 0.219
_exptl_absorpt_correction_T_max 0.9742
_exptl_absorpt_correction_T_min 0.9353
_exptl_absorpt_correction_type none
_exptl_crystal_colour colorless
_exptl_crystal_density_diffrn 1.430
_exptl_crystal_density_method 'not measured'
_exptl_crystal_description plate
_exptl_crystal_F_000 760
_exptl_crystal_size_max 0.31
_exptl_crystal_size_mid 0.16
_exptl_crystal_size_min 0.12
_refine_diff_density_max 0.394
_refine_diff_density_min -0.189
_refine_diff_density_rms 0.064
_refine_ls_extinction_method none
_refine_ls_goodness_of_fit_ref 1.162
_refine_ls_hydrogen_treatment mixed
_refine_ls_matrix_type full
_refine_ls_number_parameters 223
_refine_ls_number_reflns 3736
_refine_ls_number_restraints 0
_refine_ls_restrained_S_all 1.162
_refine_ls_R_factor_all 0.1460
_refine_ls_R_factor_gt 0.0979
_refine_ls_shift/su_max 0.000
_refine_ls_shift/su_mean 0.000
_refine_ls_structure_factor_coef Fsqd
_refine_ls_weighting_details 'calc w=1/[\s^2^(Fo^2^)+(0.0813P)^2^+0.6644P] where P=(Fo^2^+2Fc^2^)/3'
_refine_ls_weighting_scheme calc
_refine_ls_wR_factor_gt 0.1959
_refine_ls_wR_factor_ref 0.2196
_reflns_number_gt 2471
_reflns_number_total 3736
_reflns_threshold_expression >2sigma(I)
_cod_data_source_file jo0710679-File003.cif
_cod_data_source_block song181m
_cod_depositor_comments
;
The following automatic conversions were performed:
'_symmetry_cell_setting' value 'Monoclinic' changed to 'monoclinic'
according to '/home/saulius/struct/CIF-dictionaries/cif_core.dic'
dictionary named 'cif_core.dic' version 2.4.1 from 2010-06-29.

Automatic conversion script
Id: cif_fix_enum 1527 2010-12-29 10:47:43Z saulius 
;
_cod_original_sg_symbol_H-M 'P 21/c'
_cod_database_code 4024192

loop_
_symmetry_equiv_pos_as_xyz
'x, y, z'
'-x, y+1/2, -z+1/2'
'-x, -y, -z'
'x, -y-1/2, z-1/2'

loop_
_atom_site_label
_atom_site_type_symbol
_atom_site_fract_x
_atom_site_fract_y
_atom_site_fract_z
_atom_site_U_iso_or_equiv
_atom_site_adp_type
_atom_site_occupancy
_atom_site_symmetry_multiplicity
_atom_site_calc_flag
_atom_site_refinement_flags
_atom_site_disorder_assembly
_atom_site_disorder_group
C1 C 0.4724(3) 0.3102(2) 0.1216(4) 0.0470(9) Uani 1 1 d . . .
C2 C 0.6029(3) 0.2849(2) 0.1924(4) 0.0440(9) Uani 1 1 d . . .
H2 H 0.6274 0.2909 0.2977 0.053 Uiso 1 1 calc R . .
C3 C 0.6780(4) 0.3459(3) 0.1416(5) 0.0559(11) Uani 1 1 d . . .
C4 C 0.5306(7) 0.0386(4) 0.2387(8) 0.136(3) Uani 1 1 d . . .
H4A H 0.4744 0.0227 0.1451 0.204 Uiso 1 1 calc R . .
H4B H 0.4982 0.0269 0.3111 0.204 Uiso 1 1 calc R . .
H4C H 0.6010 0.0046 0.2592 0.204 Uiso 1 1 calc R . .
C5 C 0.8311(5) 0.1219(5) 0.1693(8) 0.135(3) Uani 1 1 d . . .
H5A H 0.7879 0.0888 0.0836 0.203 Uiso 1 1 calc R . .
H5B H 0.8915 0.0854 0.2351 0.203 Uiso 1 1 calc R . .
H5C H 0.8662 0.1725 0.1435 0.203 Uiso 1 1 calc R . .
C6 C 0.7407(4) 0.4947(3) 0.1538(6) 0.0787(15) Uani 1 1 d . . .
H6A H 0.6938 0.5453 0.1056 0.094 Uiso 1 1 calc R . .
H6B H 0.7787 0.4710 0.0918 0.094 Uiso 1 1 calc R . .
C7 C 0.8300(6) 0.5218(5) 0.2937(8) 0.107(2) Uani 1 1 d . . .
C8 C 0.2912(4) 0.3219(3) 0.1736(5) 0.0559(10) Uani 1 1 d . . .
C9 C 0.2540(4) 0.3566(4) 0.2771(6) 0.0822(15) Uani 1 1 d . . .
H9 H 0.3088 0.3735 0.3667 0.099 Uiso 1 1 calc R . .
C10 C 0.1349(6) 0.3662(4) 0.2482(8) 0.103(2) Uani 1 1 d . . .
H10 H 0.1101 0.3900 0.3181 0.124 Uiso 1 1 calc R . .
C11 C 0.0543(5) 0.3409(5) 0.1177(8) 0.101(2) Uani 1 1 d . . .
H11 H -0.0257 0.3475 0.0979 0.121 Uiso 1 1 calc R . .
C12 C 0.0916(5) 0.3058(5) 0.0165(7) 0.109(2) Uani 1 1 d . . .
H12 H 0.0365 0.2877 -0.0722 0.131 Uiso 1 1 calc R . .
C13 C 0.2098(4) 0.2965(4) 0.0433(6) 0.0854(16) Uani 1 1 d . . .
H13 H 0.2340 0.2730 -0.0274 0.102 Uiso 1 1 calc R . .
F1 F 0.8975(4) 0.4503(4) 0.3563(5) 0.1619(19) Uani 1 1 d . . .
F2 F 0.9002(4) 0.5818(3) 0.2770(5) 0.180(2) Uani 1 1 d . . .
F3 F 0.7889(5) 0.5496(3) 0.3879(5) 0.1592(19) Uani 1 1 d . . .
H1N H 0.455(3) 0.304(2) 0.301(4) 0.039(11) Uiso 1 1 d . . .
N1 N 0.4143(3) 0.3098(2) 0.2117(4) 0.0518(9) Uani 1 1 d . . .
O1 O 0.4290(3) 0.3261(2) -0.0075(3) 0.0772(10) Uani 1 1 d . . .
O2 O 0.7396(3) 0.3244(2) 0.0798(4) 0.0944(12) Uani 1 1 d . . .
O3 O 0.5798(3) 0.1493(2) -0.0017(3) 0.0696(9) Uani 1 1 d . . .
O4 O 0.5563(3) 0.1261(2) 0.2398(4) 0.0886(11) Uani 1 1 d . . .
O5 O 0.7535(3) 0.1501(2) 0.2368(3) 0.0814(10) Uani 1 1 d . . .
O6 O 0.6665(3) 0.42862(19) 0.1794(4) 0.0718(9) Uani 1 1 d . . .
P1 P 0.62208(9) 0.17104(7) 0.15112(11) 0.0490(3) Uani 1 1 d . . .

loop_
_atom_site_aniso_label
_atom_site_aniso_U_11
_atom_site_aniso_U_22
_atom_site_aniso_U_33
_atom_site_aniso_U_23
_atom_site_aniso_U_13
_atom_site_aniso_U_12
C1 0.047(2) 0.045(2) 0.053(2) 0.0048(17) 0.023(2) 0.0002(17)
C2 0.044(2) 0.047(2) 0.043(2) 0.0015(16) 0.0182(18) -0.0001(17)
C3 0.045(2) 0.059(3) 0.068(3) 0.003(2) 0.026(2) 0.0014(19)
C4 0.186(8) 0.089(5) 0.166(7) -0.003(4) 0.104(6) -0.045(5)
C5 0.065(4) 0.146(6) 0.201(8) -0.059(5) 0.057(5) 0.018(4)
C6 0.069(3) 0.063(3) 0.111(4) 0.017(3) 0.040(3) -0.009(2)
C7 0.074(4) 0.119(6) 0.118(6) 0.025(5) 0.024(4) -0.035(4)
C8 0.050(2) 0.059(2) 0.066(3) 0.014(2) 0.030(2) 0.009(2)
C9 0.062(3) 0.106(4) 0.091(4) -0.005(3) 0.043(3) 0.011(3)
C10 0.077(4) 0.124(5) 0.131(6) 0.004(4) 0.064(4) 0.021(4)
C11 0.049(3) 0.132(5) 0.130(6) 0.032(4) 0.044(4) 0.023(3)
C12 0.054(3) 0.160(6) 0.104(5) 0.002(4) 0.019(3) -0.006(3)
C13 0.054(3) 0.122(5) 0.081(4) -0.007(3) 0.026(3) -0.002(3)
F1 0.097(3) 0.191(5) 0.166(4) 0.052(3) 0.012(3) 0.012(3)
F2 0.131(3) 0.210(5) 0.178(4) 0.027(4) 0.033(3) -0.109(4)
F3 0.191(5) 0.160(4) 0.143(4) -0.053(3) 0.080(4) -0.081(3)
N1 0.043(2) 0.069(2) 0.046(2) 0.0061(16) 0.0204(17) 0.0096(16)
O1 0.0567(19) 0.120(3) 0.059(2) 0.0245(18) 0.0257(16) 0.0146(18)
O2 0.103(3) 0.083(2) 0.138(3) -0.008(2) 0.092(3) -0.008(2)
O3 0.083(2) 0.066(2) 0.0542(18) -0.0087(14) 0.0193(16) 0.0036(16)
O4 0.133(3) 0.053(2) 0.110(3) 0.0060(18) 0.079(3) -0.0060(19)
O5 0.069(2) 0.088(2) 0.081(2) -0.0133(18) 0.0195(18) 0.0286(18)
O6 0.064(2) 0.0486(18) 0.121(3) 0.0033(17) 0.0549(19) -0.0023(14)
P1 0.0510(7) 0.0471(6) 0.0501(6) 0.0001(5) 0.0204(5) 0.0035(5)

loop_
_atom_type_symbol
_atom_type_description
_atom_type_scat_dispersion_real
_atom_type_scat_dispersion_imag
_atom_type_scat_source
C C 0.0033 0.0016 'International Tables Vol C Tables 4.2.6.8 and 6.1.1.4'
H H 0.0000 0.0000 'International Tables Vol C Tables 4.2.6.8 and 6.1.1.4'
N N 0.0061 0.0033 'International Tables Vol C Tables 4.2.6.8 and 6.1.1.4'
O O 0.0106 0.0060 'International Tables Vol C Tables 4.2.6.8 and 6.1.1.4'
F F 0.0171 0.0103 'International Tables Vol C Tables 4.2.6.8 and 6.1.1.4'
P P 0.1023 0.0942 'International Tables Vol C Tables 4.2.6.8 and 6.1.1.4'

loop_
_geom_angle_atom_site_label_1
_geom_angle_atom_site_label_2
_geom_angle_atom_site_label_3
_geom_angle
_geom_angle_site_symmetry_1
_geom_angle_site_symmetry_3
_geom_angle_publ_flag
O1 C1 N1 125.2(4) . . ?
O1 C1 C2 120.2(3) . . ?
N1 C1 C2 114.6(4) . . ?
C3 C2 C1 110.6(3) . . ?
C3 C2 P1 111.0(3) . . ?
C1 C2 P1 109.6(2) . . ?
C3 C2 H2 108.5 . . ?
C1 C2 H2 108.5 . . ?
P1 C2 H2 108.5 . . ?
O2 C3 O6 124.2(4) . . ?
O2 C3 C2 126.1(4) . . ?
O6 C3 C2 109.7(3) . . ?
O4 C4 H4A 109.5 . . ?
O4 C4 H4B 109.5 . . ?
H4A C4 H4B 109.5 . . ?
O4 C4 H4C 109.5 . . ?
H4A C4 H4C 109.5 . . ?
H4B C4 H4C 109.5 . . ?
O5 C5 H5A 109.5 . . ?
O5 C5 H5B 109.5 . . ?
H5A C5 H5B 109.5 . . ?
O5 C5 H5C 109.5 . . ?
H5A C5 H5C 109.5 . . ?
H5B C5 H5C 109.5 . . ?
O6 C6 C7 108.8(4) . . ?
O6 C6 H6A 109.9 . . ?
C7 C6 H6A 109.9 . . ?
O6 C6 H6B 109.9 . . ?
C7 C6 H6B 109.9 . . ?
H6A C6 H6B 108.3 . . ?
F3 C7 F2 108.6(7) . . ?
F3 C7 F1 105.2(6) . . ?
F2 C7 F1 107.2(6) . . ?
F3 C7 C6 115.1(6) . . ?
F2 C7 C6 111.5(6) . . ?
F1 C7 C6 108.6(7) . . ?
C13 C8 C9 119.3(4) . . ?
C13 C8 N1 122.9(4) . . ?
C9 C8 N1 117.7(4) . . ?
C8 C9 C10 120.2(5) . . ?
C8 C9 H9 119.9 . . ?
C10 C9 H9 119.9 . . ?
C11 C10 C9 120.1(5) . . ?
C11 C10 H10 120.0 . . ?
C9 C10 H10 120.0 . . ?
C12 C11 C10 119.4(5) . . ?
C12 C11 H11 120.3 . . ?
C10 C11 H11 120.3 . . ?
C11 C12 C13 121.1(6) . . ?
C11 C12 H12 119.5 . . ?
C13 C12 H12 119.5 . . ?
C8 C13 C12 119.9(5) . . ?
C8 C13 H13 120.1 . . ?
C12 C13 H13 120.1 . . ?
C1 N1 C8 126.7(4) . . ?
C1 N1 H1N 117(3) . . ?
C8 N1 H1N 116(3) . . ?
C4 O4 P1 126.1(4) . . ?
C5 O5 P1 123.0(4) . . ?
C3 O6 C6 117.7(3) . . ?
O3 P1 O5 114.95(18) . . ?
O3 P1 O4 115.9(2) . . ?
O5 P1 O4 104.5(2) . . ?
O3 P1 C2 115.41(18) . . ?
O5 P1 C2 105.52(18) . . ?
O4 P1 C2 98.60(17) . . ?

loop_
_geom_bond_atom_site_label_1
_geom_bond_atom_site_label_2
_geom_bond_distance
_geom_bond_site_symmetry_2
_geom_bond_publ_flag
C1 O1 1.217(5) . ?
C1 N1 1.336(5) . ?
C1 C2 1.537(5) . ?
C2 C3 1.519(5) . ?
C2 P1 1.810(4) . ?
C2 H2 0.9800 . ?
C3 O2 1.183(5) . ?
C3 O6 1.333(5) . ?
C4 O4 1.363(6) . ?
C4 H4A 0.9600 . ?
C4 H4B 0.9600 . ?
C4 H4C 0.9600 . ?
C5 O5 1.420(6) . ?
C5 H5A 0.9600 . ?
C5 H5B 0.9600 . ?
C5 H5C 0.9600 . ?
C6 O6 1.439(5) . ?
C6 C7 1.472(8) . ?
C6 H6A 0.9700 . ?
C6 H6B 0.9700 . ?
C7 F3 1.289(8) . ?
C7 F2 1.305(6) . ?
C7 F1 1.365(8) . ?
C8 C13 1.363(7) . ?
C8 C9 1.377(6) . ?
C8 N1 1.424(5) . ?
C9 C10 1.386(7) . ?
C9 H9 0.9300 . ?
C10 C11 1.361(8) . ?
C10 H10 0.9300 . ?
C11 C12 1.360(8) . ?
C11 H11 0.9300 . ?
C12 C13 1.380(7) . ?
C12 H12 0.9300 . ?
C13 H13 0.9300 . ?
N1 H1N 0.84(4) . ?
O3 P1 1.449(3) . ?
O4 P1 1.556(3) . ?
O5 P1 1.548(3) . ?

loop_
_geom_hbond_atom_site_label_D
_geom_hbond_atom_site_label_H
_geom_hbond_atom_site_label_A
_geom_hbond_distance_DH
_geom_hbond_distance_HA
_geom_hbond_distance_DA
_geom_hbond_angle_DHA
_geom_hbond_site_symmetry_A
N1 H1N O3 0.84(4) 2.11(4) 2.883(5) 152(3) 4_566
